data_7701721
loop_
_publ_author_name
'Petrus, Rafa\/l'
'Sobota, Piotr'

_publ_section_title
;
 A new, simple, and efficient strategy for the preparation of active
 antifungal biodegradable materials via ring-opening polymerization of
 l-lactide with zinc aryloxides.
;
_journal_issue 23
_journal_name_full 'Dalton transactions (Cambridge, England : 2003)'
_journal_page_first 8193
_journal_page_last 8208
_journal_paper_doi 10.1039/c9dt00627c
_journal_volume 48
_journal_year 2019
_chemical_formula_moiety 'C30 H34 N2 O2 Zn'
_chemical_formula_sum 'C30 H34 N2 O2 Zn'
_chemical_formula_weight 519.96
_space_group_crystal_system monoclinic
_space_group_IT_number 4
_space_group_name_Hall 'P 2yb'
_space_group_name_H-M_alt 'P 1 21 1'
_atom_sites_solution_hydrogens geom
_audit_creation_method SHELXL-2014/7
_audit_update_record
;
2019-03-29 deposited with the CCDC.	2019-05-09 downloaded from the CCDC.
;
_cell_angle_alpha 90
_cell_angle_beta 108.90(3)
_cell_angle_gamma 90
_cell_formula_units_Z 2
_cell_length_a 9.182(3)
_cell_length_b 12.106(4)
_cell_length_c 12.576(4)
_cell_measurement_reflns_used 4926
_cell_measurement_temperature 100(2)
_cell_measurement_theta_max 28.5833
_cell_measurement_theta_min 2.8809
_cell_volume 1322.5(8)
_computing_cell_refinement 'CrysAlis PRO (Agilent, 2011)'
_computing_data_collection 'CrysAlis PRO (Agilent, 2011)'
_computing_data_reduction 'CrysAlis PRO (Agilent, 2011)'
_computing_molecular_graphics 'DIAMOND  (Brandenburg, 2007)'
_computing_publication_material 'SHELXL-2014/7 (Sheldrick, 2014)'
_computing_structure_refinement 'SHELXL-2014/7 (Sheldrick, 2014)'
_computing_structure_solution 'SHELXS-2014/7 (Sheldrick, 2014)'
_diffrn_ambient_temperature 100(2)
_diffrn_measured_fraction_theta_full 0.952
_diffrn_measured_fraction_theta_max 0.948
_diffrn_measurement_device_type 'KUMA KM4 CCD \k-geometry diffractometer'
_diffrn_measurement_method \w
_diffrn_radiation_type MoK\a
_diffrn_radiation_wavelength 0.71073
_diffrn_reflns_av_R_equivalents 0.0258
_diffrn_reflns_av_unetI/netI 0.0346
_diffrn_reflns_Laue_measured_fraction_full 0.952
_diffrn_reflns_Laue_measured_fraction_max 0.948
_diffrn_reflns_limit_h_max 9
_diffrn_reflns_limit_h_min -11
_diffrn_reflns_limit_k_max 14
_diffrn_reflns_limit_k_min -14
_diffrn_reflns_limit_l_max 15
_diffrn_reflns_limit_l_min -15
_diffrn_reflns_number 6429
_diffrn_reflns_point_group_measured_fraction_full 0.780
_diffrn_reflns_point_group_measured_fraction_max 0.776
_diffrn_reflns_theta_full 25.000
_diffrn_reflns_theta_max 25.499
_diffrn_reflns_theta_min 2.886
_diffrn_source 'fine-focus sealed tube'
_exptl_absorpt_coefficient_mu 0.957
_exptl_absorpt_correction_T_max 0.843
_exptl_absorpt_correction_T_min 0.650
_exptl_absorpt_correction_type analytical
_exptl_absorpt_process_details
;
CrysAlisPro, Agilent Technologies,
Version 1.171.36.28 (release 01-02-2013 CrysAlis171 .NET)
(compiled Feb  1 2013,16:14:44)
Analytical numeric absorption correction using a multifaceted crystal
model based on expressions derived by R.C. Clark & J.S. Reid.
(Clark, R. C. & Reid, J. S. (1995). Acta Cryst. A51, 887-897)
;
_exptl_crystal_colour colourless
_exptl_crystal_density_diffrn 1.306
_exptl_crystal_description block
_exptl_crystal_F_000 548
_exptl_crystal_size_max 0.710
_exptl_crystal_size_mid 0.320
_exptl_crystal_size_min 0.250
_refine_diff_density_max 0.301
_refine_diff_density_min -0.272
_refine_diff_density_rms 0.067
_refine_ls_abs_structure_details
;
 Classical Flack method preferred over Parsons because s.u. lower.
;
_refine_ls_abs_structure_Flack 0.000(17)
_refine_ls_extinction_method none
_refine_ls_goodness_of_fit_ref 1.011
_refine_ls_hydrogen_treatment constr
_refine_ls_matrix_type full
_refine_ls_number_parameters 345
_refine_ls_number_reflns 3828
_refine_ls_number_restraints 1
_refine_ls_restrained_S_all 1.010
_refine_ls_R_factor_all 0.0410
_refine_ls_R_factor_gt 0.0346
_refine_ls_shift/su_max 0.000
_refine_ls_shift/su_mean 0.000
_refine_ls_structure_factor_coef Fsqd
_refine_ls_weighting_details 'w=1/[\s^2^(Fo^2^)+(0.0651P)^2^] where P=(Fo^2^+2Fc^2^)/3'
_refine_ls_weighting_scheme calc
_refine_ls_wR_factor_gt 0.0888
_refine_ls_wR_factor_ref 0.0912
_reflns_Friedel_coverage 0.558
_reflns_Friedel_fraction_full 0.590
_reflns_Friedel_fraction_max 0.586
_reflns_number_gt 3382
_reflns_number_total 3828
_reflns_threshold_expression 'I > 2\s(I)'
_cod_data_source_file c9dt00627c2.cif
_cod_data_source_block 3
_cod_original_sg_symbol_H-M 'P 21'
_cod_database_code 7701721
_shelx_shelxl_version_number 2014/7
_shelx_space_group_comment
;
The symmetry employed for this shelxl refinement is uniquely defined
by the following loop, which should always be used as a source of
symmetry information in preference to the above space-group names.
They are only intended as comments.
;
_shelx_estimated_absorpt_t_min 0.550
_shelx_estimated_absorpt_t_max 0.796

loop_
_space_group_symop_operation_xyz
'x, y, z'
'-x, y+1/2, -z'

loop_
_atom_site_label
_atom_site_type_symbol
_atom_site_fract_x
_atom_site_fract_y
_atom_site_fract_z
_atom_site_U_iso_or_equiv
_atom_site_adp_type
_atom_site_occupancy
_atom_site_site_symmetry_order
_atom_site_calc_flag
_atom_site_refinement_flags_posn
_atom_site_refinement_flags_adp
_atom_site_refinement_flags_occupancy
_atom_site_disorder_assembly
_atom_site_disorder_group
Zn1 Zn 0.19514(5) 0.17909(5) -0.00511(4) 0.02676(15) Uani 1 1 d . . . . .
O1 O 0.3857(4) 0.1258(3) 0.0946(3) 0.0357(8) Uani 1 1 d . . . . .
C1 C 0.3938(5) 0.0283(4) 0.1444(4) 0.0303(11) Uani 1 1 d . . . . .
C2 C 0.2891(5) -0.0579(5) 0.1024(4) 0.0328(11) Uani 1 1 d . . . . .
H2 H 0.2047 -0.0461 0.0358 0.039 Uiso 1 1 calc R U . . .
C3 C 0.3046(5) -0.1589(4) 0.1545(4) 0.0298(10) Uani 1 1 d . . . . .
H3 H 0.2315 -0.2152 0.1227 0.036 Uiso 1 1 calc R U . . .
C4 C 0.4257(5) -0.1808(4) 0.2535(4) 0.0273(11) Uani 1 1 d . . . . .
C5 C 0.5294(5) -0.0948(4) 0.2974(4) 0.0359(12) Uani 1 1 d . . . . .
H5 H 0.6128 -0.1066 0.3647 0.043 Uiso 1 1 calc R U . . .
C6 C 0.5132(5) 0.0074(4) 0.2447(4) 0.0347(12) Uani 1 1 d . . . . .
H6 H 0.5848 0.0644 0.2774 0.042 Uiso 1 1 calc R U . . .
C7 C 0.4436(5) -0.2903(4) 0.3101(4) 0.0304(12) Uani 1 1 d . . . . .
C8 C 0.3866(6) -0.3876(5) 0.2514(5) 0.0352(12) Uani 1 1 d . . . . .
H8 H 0.3355 -0.3843 0.1726 0.042 Uiso 1 1 calc R U . . .
C9 C 0.4030(6) -0.4882(5) 0.3055(5) 0.0422(14) Uani 1 1 d . . . . .
H9 H 0.3616 -0.5528 0.2637 0.051 Uiso 1 1 calc R U . . .
C10 C 0.4782(7) -0.4963(5) 0.4187(5) 0.0487(15) Uani 1 1 d . . . . .
H10 H 0.4886 -0.5658 0.4554 0.058 Uiso 1 1 calc R U . . .
C11 C 0.5380(7) -0.4029(5) 0.4780(5) 0.0583(18) Uani 1 1 d . . . . .
H11 H 0.5925 -0.4081 0.5562 0.070 Uiso 1 1 calc R U . . .
C12 C 0.5198(6) -0.3003(4) 0.4250(4) 0.0467(16) Uani 1 1 d . . . . .
H12 H 0.5602 -0.2362 0.4681 0.056 Uiso 1 1 calc R U . . .
O2 O 0.0046(3) 0.1704(4) 0.0260(2) 0.0292(7) Uani 1 1 d . . . . .
C13 C -0.0030(5) 0.2043(3) 0.1235(4) 0.0272(11) Uani 1 1 d . . . . .
C14 C -0.1479(5) 0.2146(4) 0.1404(4) 0.0284(11) Uani 1 1 d . . . . .
H14 H -0.2382 0.1923 0.0822 0.034 Uiso 1 1 calc R U . . .
C15 C -0.1612(5) 0.2564(4) 0.2392(4) 0.0267(10) Uani 1 1 d . . . . .
H15 H -0.2602 0.2620 0.2473 0.032 Uiso 1 1 calc R U . . .
C16 C -0.0309(5) 0.2910(4) 0.3283(4) 0.0267(10) Uani 1 1 d . . . . .
C17 C 0.1118(5) 0.2766(4) 0.3144(4) 0.0316(12) Uani 1 1 d . . . . .
H17 H 0.2017 0.2964 0.3742 0.038 Uiso 1 1 calc R U . . .
C18 C 0.1277(5) 0.2339(4) 0.2150(4) 0.0297(10) Uani 1 1 d . . . . .
H18 H 0.2276 0.2248 0.2091 0.036 Uiso 1 1 calc R U . . .
C19 C -0.0463(6) 0.3453(5) 0.4299(4) 0.0279(12) Uani 1 1 d . . . . .
C20 C -0.1592(6) 0.3147(4) 0.4764(4) 0.0321(11) Uani 1 1 d . . . . .
H20 H -0.2244 0.2537 0.4461 0.039 Uiso 1 1 calc R U . . .
C21 C -0.1771(6) 0.3728(5) 0.5667(4) 0.0397(13) Uani 1 1 d . . . . .
H21 H -0.2552 0.3515 0.5970 0.048 Uiso 1 1 calc R U . . .
C22 C -0.0831(7) 0.4608(5) 0.6127(5) 0.0473(15) Uani 1 1 d . . . . .
H22 H -0.0971 0.5006 0.6738 0.057 Uiso 1 1 calc R U . . .
C23 C 0.0316(8) 0.4908(5) 0.5699(5) 0.0435(17) Uani 1 1 d . . . . .
H23 H 0.0972 0.5513 0.6015 0.052 Uiso 1 1 calc R U . . .
C24 C 0.0512(6) 0.4329(4) 0.4809(4) 0.0350(12) Uani 1 1 d . . . . .
H24 H 0.1326 0.4529 0.4535 0.042 Uiso 1 1 calc R U . . .
N1 N 0.1542(4) 0.1415(3) -0.1734(4) 0.0324(10) Uani 1 1 d . . . . .
N2 N 0.2385(4) 0.3414(3) -0.0413(3) 0.0295(9) Uani 1 1 d . . . . .
C25A C 0.2080(11) 0.2465(6) -0.2181(6) 0.0332(18) Uani 0.756(12) 1 d . . P A 1
H25A H 0.3206 0.2425 -0.2028 0.040 Uiso 0.756(12) 1 calc R U P A 1
H25B H 0.1580 0.2504 -0.3006 0.040 Uiso 0.756(12) 1 calc R U P A 1
C26A C 0.1713(11) 0.3478(7) -0.1664(6) 0.036(2) Uani 0.756(12) 1 d . . P A 1
H26A H 0.0583 0.3567 -0.1882 0.043 Uiso 0.756(12) 1 calc R U P A 1
H26B H 0.2135 0.4130 -0.1940 0.043 Uiso 0.756(12) 1 calc R U P A 1
C27A C 0.2442(12) 0.0483(9) -0.1963(11) 0.035(2) Uani 0.756(12) 1 d . . P A 1
H27A H 0.3533 0.0583 -0.1534 0.052 Uiso 0.756(12) 1 calc R U P A 1
H27B H 0.2076 -0.0212 -0.1739 0.052 Uiso 0.756(12) 1 calc R U P A 1
H27C H 0.2311 0.0459 -0.2768 0.052 Uiso 0.756(12) 1 calc R U P A 1
C28A C -0.0123(9) 0.1274(9) -0.2381(7) 0.041(2) Uani 0.756(12) 1 d . . P A 1
H28A H -0.0707 0.1895 -0.2223 0.061 Uiso 0.756(12) 1 calc R U P A 1
H28B H -0.0260 0.1253 -0.3187 0.061 Uiso 0.756(12) 1 calc R U P A 1
H28C H -0.0495 0.0582 -0.2158 0.061 Uiso 0.756(12) 1 calc R U P A 1
C29A C 0.3997(13) 0.3721(9) -0.0008(7) 0.0300(19) Uani 0.756(12) 1 d . . P A 1
H29A H 0.4598 0.3184 -0.0275 0.045 Uiso 0.756(12) 1 calc R U P A 1
H29B H 0.4124 0.4458 -0.0290 0.045 Uiso 0.756(12) 1 calc R U P A 1
H29C H 0.4360 0.3730 0.0816 0.045 Uiso 0.756(12) 1 calc R U P A 1
C25B C 0.123(4) 0.238(2) -0.218(2) 0.0332(18) Uani 0.244(12) 1 d . . P A 2
H25C H 0.0245 0.2646 -0.2123 0.040 Uiso 0.244(12) 1 calc R U P A 2
H25D H 0.1129 0.2335 -0.2993 0.040 Uiso 0.244(12) 1 calc R U P A 2
C26B C 0.256(4) 0.322(2) -0.158(2) 0.042(8) Uani 0.244(12) 1 d . . P A 2
H26C H 0.3584 0.2902 -0.1500 0.050 Uiso 0.244(12) 1 calc R U P A 2
H26D H 0.2441 0.3920 -0.2002 0.050 Uiso 0.244(12) 1 calc R U P A 2
C27B C 0.287(4) 0.075(3) -0.184(4) 0.035(2) Uani 0.244(12) 1 d . . P A 2
H27D H 0.2931 0.0046 -0.1451 0.052 Uiso 0.244(12) 1 calc R U P A 2
H27E H 0.2722 0.0616 -0.2639 0.052 Uiso 0.244(12) 1 calc R U P A 2
H27F H 0.3831 0.1165 -0.1509 0.052 Uiso 0.244(12) 1 calc R U P A 2
C28B C 0.012(2) 0.065(3) -0.204(2) 0.039(6) Uani 0.244(12) 1 d . . P A 2
H28D H 0.0417 -0.0070 -0.1674 0.058 Uiso 0.244(12) 1 calc R U P A 2
H28E H -0.0675 0.0982 -0.1775 0.058 Uiso 0.244(12) 1 calc R U P A 2
H28F H -0.0281 0.0551 -0.2854 0.058 Uiso 0.244(12) 1 calc R U P A 2
C29B C 0.407(5) 0.370(4) 0.038(2) 0.0300(19) Uani 0.244(12) 1 d . . P A 2
H29D H 0.4809 0.3213 0.0195 0.045 Uiso 0.244(12) 1 calc R U P A 2
H29E H 0.4306 0.4470 0.0261 0.045 Uiso 0.244(12) 1 calc R U P A 2
H29F H 0.4136 0.3590 0.1163 0.045 Uiso 0.244(12) 1 calc R U P A 2
C30 C 0.1466(6) 0.4217(5) -0.0016(6) 0.0523(17) Uani 1 1 d . . . . .
H30A H 0.1861 0.4257 0.0807 0.078 Uiso 1 1 calc R U . . .
H30B H 0.0387 0.3980 -0.0258 0.078 Uiso 1 1 calc R U . . .
H30C H 0.1540 0.4946 -0.0332 0.078 Uiso 1 1 calc R U . . .

loop_
_atom_site_aniso_label
_atom_site_aniso_U_11
_atom_site_aniso_U_22
_atom_site_aniso_U_33
_atom_site_aniso_U_23
_atom_site_aniso_U_13
_atom_site_aniso_U_12
Zn1 0.0264(2) 0.0280(2) 0.0288(3) 0.0012(3) 0.01295(18) 0.0012(3)
O1 0.0322(17) 0.0367(18) 0.039(2) 0.0102(16) 0.0136(15) 0.0017(14)
C1 0.024(2) 0.038(3) 0.033(3) 0.000(2) 0.014(2) 0.0055(19)
C2 0.026(2) 0.046(3) 0.028(3) 0.006(2) 0.011(2) 0.003(2)
C3 0.022(2) 0.043(3) 0.025(2) 0.001(2) 0.0090(19) -0.0018(19)
C4 0.023(2) 0.032(3) 0.028(3) -0.004(2) 0.010(2) 0.0056(19)
C5 0.032(2) 0.036(3) 0.031(3) -0.006(2) -0.001(2) 0.005(2)
C6 0.031(2) 0.032(3) 0.036(3) -0.006(2) 0.005(2) 0.002(2)
C7 0.022(2) 0.034(3) 0.032(2) -0.0006(19) 0.005(2) 0.0051(17)
C8 0.032(3) 0.040(3) 0.033(3) -0.001(2) 0.010(2) -0.011(2)
C9 0.042(3) 0.035(3) 0.049(4) -0.004(3) 0.015(3) -0.009(2)
C10 0.048(3) 0.037(3) 0.052(4) 0.011(3) 0.004(3) 0.004(2)
C11 0.069(4) 0.041(3) 0.043(3) 0.009(3) -0.013(3) 0.005(3)
C12 0.055(3) 0.029(4) 0.039(3) -0.002(2) -0.008(2) 0.007(2)
O2 0.0282(13) 0.0346(18) 0.0269(14) -0.0023(19) 0.0120(12) -0.0018(17)
C13 0.032(2) 0.024(3) 0.028(2) 0.0028(17) 0.0127(19) -0.0003(16)
C14 0.028(2) 0.030(2) 0.028(2) 0.0016(18) 0.010(2) -0.0029(17)
C15 0.026(2) 0.029(2) 0.028(3) 0.003(2) 0.0117(19) 0.0006(18)
C16 0.029(2) 0.027(2) 0.026(2) 0.0062(19) 0.011(2) -0.0006(18)
C17 0.030(2) 0.037(3) 0.027(3) 0.004(2) 0.009(2) -0.005(2)
C18 0.023(2) 0.037(3) 0.028(2) 0.006(2) 0.0076(19) 0.0011(18)
C19 0.032(3) 0.026(3) 0.023(3) 0.009(2) 0.006(2) 0.007(2)
C20 0.033(2) 0.037(3) 0.028(3) 0.002(2) 0.012(2) 0.005(2)
C21 0.039(3) 0.055(4) 0.029(3) 0.004(3) 0.015(2) 0.012(2)
C22 0.059(4) 0.047(3) 0.030(3) -0.002(3) 0.005(3) 0.024(3)
C23 0.054(4) 0.032(3) 0.034(4) -0.003(3) 0.001(3) 0.006(3)
C24 0.039(3) 0.030(3) 0.033(3) 0.007(2) 0.007(2) 0.004(2)
N1 0.0236(19) 0.038(2) 0.037(2) -0.0088(18) 0.0120(18) 0.0007(15)
N2 0.031(2) 0.029(2) 0.026(2) 0.0003(17) 0.0066(18) -0.0026(17)
C25A 0.048(5) 0.028(4) 0.027(3) 0.001(3) 0.017(4) -0.011(4)
C26A 0.041(5) 0.033(4) 0.025(4) 0.004(3) -0.003(4) -0.003(4)
C27A 0.035(6) 0.028(6) 0.049(5) -0.007(4) 0.023(5) 0.000(3)
C28A 0.034(4) 0.049(5) 0.040(4) -0.011(4) 0.012(3) -0.006(4)
C29A 0.028(3) 0.044(3) 0.019(5) 0.006(5) 0.009(5) -0.005(2)
C25B 0.048(5) 0.028(4) 0.027(3) 0.001(3) 0.017(4) -0.011(4)
C26B 0.043(16) 0.043(16) 0.039(15) 0.027(12) 0.014(14) 0.016(13)
C27B 0.035(6) 0.028(6) 0.049(5) -0.007(4) 0.023(5) 0.000(3)
C28B 0.019(10) 0.045(16) 0.041(14) -0.018(12) -0.007(9) 0.002(10)
C29B 0.028(3) 0.044(3) 0.019(5) 0.006(5) 0.009(5) -0.005(2)
C30 0.036(3) 0.025(3) 0.098(5) 0.004(3) 0.026(3) 0.006(2)

loop_
_atom_type_symbol
_atom_type_description
_atom_type_scat_dispersion_real
_atom_type_scat_dispersion_imag
_atom_type_scat_source
C C 0.0033 0.0016 'International Tables Vol C Tables 4.2.6.8 and 6.1.1.4'
H H 0.0000 0.0000 'International Tables Vol C Tables 4.2.6.8 and 6.1.1.4'
N N 0.0061 0.0033 'International Tables Vol C Tables 4.2.6.8 and 6.1.1.4'
O O 0.0106 0.0060 'International Tables Vol C Tables 4.2.6.8 and 6.1.1.4'
Zn Zn 0.2839 1.4301 'International Tables Vol C Tables 4.2.6.8 and 6.1.1.4'

loop_
_geom_angle_atom_site_label_1
_geom_angle_atom_site_label_2
_geom_angle_atom_site_label_3
_geom_angle
O1 Zn1 O2 123.49(14)
O1 Zn1 N1 114.91(15)
O2 Zn1 N1 108.68(14)
O1 Zn1 N2 105.28(15)
O2 Zn1 N2 110.38(19)
N1 Zn1 N2 88.19(17)
C1 O1 Zn1 120.7(3)
O1 C1 C6 119.6(4)
O1 C1 C2 123.9(4)
C6 C1 C2 116.5(5)
C3 C2 C1 122.1(4)
C3 C2 H2 119.0
C1 C2 H2 119.0
C2 C3 C4 121.6(4)
C2 C3 H3 119.2
C4 C3 H3 119.2
C5 C4 C3 117.0(5)
C5 C4 C7 121.2(4)
C3 C4 C7 121.8(4)
C6 C5 C4 121.4(4)
C6 C5 H5 119.3
C4 C5 H5 119.3
C5 C6 C1 121.5(5)
C5 C6 H6 119.3
C1 C6 H6 119.3
C12 C7 C8 116.8(5)
C12 C7 C4 121.0(4)
C8 C7 C4 122.2(4)
C9 C8 C7 121.4(5)
C9 C8 H8 119.3
C7 C8 H8 119.3
C10 C9 C8 120.9(5)
C10 C9 H9 119.5
C8 C9 H9 119.5
C11 C10 C9 119.0(6)
C11 C10 H10 120.5
C9 C10 H10 120.5
C10 C11 C12 120.8(5)
C10 C11 H11 119.6
C12 C11 H11 119.6
C7 C12 C11 121.1(5)
C7 C12 H12 119.5
C11 C12 H12 119.5
C13 O2 Zn1 120.0(3)
O2 C13 C18 123.4(4)
O2 C13 C14 120.1(4)
C18 C13 C14 116.5(4)
C15 C14 C13 121.7(4)
C15 C14 H14 119.1
C13 C14 H14 119.1
C14 C15 C16 121.5(4)
C14 C15 H15 119.2
C16 C15 H15 119.2
C17 C16 C15 117.0(5)
C17 C16 C19 121.4(4)
C15 C16 C19 121.5(4)
C16 C17 C18 122.2(4)
C16 C17 H17 118.9
C18 C17 H17 118.9
C17 C18 C13 120.8(4)
C17 C18 H18 119.6
C13 C18 H18 119.6
C20 C19 C24 117.4(5)
C20 C19 C16 122.3(5)
C24 C19 C16 120.3(5)
C21 C20 C19 120.6(5)
C21 C20 H20 119.7
C19 C20 H20 119.7
C22 C21 C20 120.8(5)
C22 C21 H21 119.6
C20 C21 H21 119.6
C21 C22 C23 119.6(6)
C21 C22 H22 120.2
C23 C22 H22 120.2
C22 C23 C24 120.0(6)
C22 C23 H23 120.0
C24 C23 H23 120.0
C23 C24 C19 121.6(6)
C23 C24 H24 119.2
C19 C24 H24 119.2
C27A N1 C28A 110.1(6)
C25B N1 C27B 121(2)
C27A N1 C25A 107.1(5)
C28A N1 C25A 106.8(6)
C25B N1 C28B 112.8(15)
C27B N1 C28B 107.7(15)
C25B N1 Zn1 101.0(12)
C27A N1 Zn1 115.9(5)
C28A N1 Zn1 113.4(4)
C27B N1 Zn1 109.0(17)
C25A N1 Zn1 102.6(4)
C28B N1 Zn1 104.1(10)
C29A N2 C30 110.1(6)
C29A N2 C26A 112.5(5)
C30 N2 C26A 103.6(6)
C30 N2 C26B 132.0(12)
C30 N2 C29B 101.2(17)
C26B N2 C29B 104.3(17)
C29A N2 Zn1 114.2(5)
C30 N2 Zn1 112.1(3)
C26A N2 Zn1 103.6(4)
C26B N2 Zn1 98.6(11)
C29B N2 Zn1 106.6(15)
C26A C25A N1 112.3(7)
C26A C25A H25A 109.1
N1 C25A H25A 109.1
C26A C25A H25B 109.1
N1 C25A H25B 109.1
H25A C25A H25B 107.9
C25A C26A N2 110.2(7)
C25A C26A H26A 109.6
N2 C26A H26A 109.6
C25A C26A H26B 109.6
N2 C26A H26B 109.6
H26A C26A H26B 108.1
N1 C27A H27A 109.5
N1 C27A H27B 109.5
H27A C27A H27B 109.5
N1 C27A H27C 109.5
H27A C27A H27C 109.5
H27B C27A H27C 109.5
N1 C28A H28A 109.5
N1 C28A H28B 109.5
H28A C28A H28B 109.5
N1 C28A H28C 109.5
H28A C28A H28C 109.5
H28B C28A H28C 109.5
N2 C29A H29A 109.5
N2 C29A H29B 109.5
H29A C29A H29B 109.5
N2 C29A H29C 109.5
H29A C29A H29C 109.5
H29B C29A H29C 109.5
N1 C25B C26B 110(2)
N1 C25B H25C 109.6
C26B C25B H25C 109.6
N1 C25B H25D 109.6
C26B C25B H25D 109.6
H25C C25B H25D 108.1
N2 C26B C25B 105(2)
N2 C26B H26C 110.8
C25B C26B H26C 110.8
N2 C26B H26D 110.8
C25B C26B H26D 110.8
H26C C26B H26D 108.9
N1 C27B H27D 109.5
N1 C27B H27E 109.5
H27D C27B H27E 109.5
N1 C27B H27F 109.5
H27D C27B H27F 109.5
H27E C27B H27F 109.5
N1 C28B H28D 109.5
N1 C28B H28E 109.5
H28D C28B H28E 109.5
N1 C28B H28F 109.5
H28D C28B H28F 109.5
H28E C28B H28F 109.5
N2 C29B H29D 109.5
N2 C29B H29E 109.5
H29D C29B H29E 109.5
N2 C29B H29F 109.5
H29D C29B H29F 109.5
H29E C29B H29F 109.5
N2 C30 H30A 109.5
N2 C30 H30B 109.5
H30A C30 H30B 109.5
N2 C30 H30C 109.5
H30A C30 H30C 109.5
H30B C30 H30C 109.5

loop_
_geom_bond_atom_site_label_1
_geom_bond_atom_site_label_2
_geom_bond_distance
Zn1 O1 1.906(3)
Zn1 O2 1.915(3)
Zn1 N1 2.076(4)
Zn1 N2 2.085(4)
O1 C1 1.327(6)
C1 C6 1.401(7)
C1 C2 1.401(7)
C2 C3 1.372(7)
C2 H2 0.9500
C3 C4 1.399(6)
C3 H3 0.9500
C4 C5 1.398(7)
C4 C7 1.488(7)
C5 C6 1.388(7)
C5 H5 0.9500
C6 H6 0.9500
C7 C12 1.392(7)
C7 C8 1.399(7)
C8 C9 1.380(8)
C8 H8 0.9500
C9 C10 1.369(8)
C9 H9 0.9500
C10 C11 1.368(9)
C10 H10 0.9500
C11 C12 1.393(8)
C11 H11 0.9500
C12 H12 0.9500
O2 C13 1.316(5)
C13 C18 1.413(6)
C13 C14 1.420(7)
C14 C15 1.384(7)
C14 H14 0.9500
C15 C16 1.412(6)
C15 H15 0.9500
C16 C17 1.388(7)
C16 C19 1.484(8)
C17 C18 1.404(7)
C17 H17 0.9500
C18 H18 0.9500
C19 C20 1.395(8)
C19 C24 1.402(8)
C20 C21 1.390(8)
C20 H20 0.9500
C21 C22 1.375(9)
C21 H21 0.9500
C22 C23 1.379(10)
C22 H22 0.9500
C23 C24 1.380(8)
C23 H23 0.9500
C24 H24 0.9500
N1 C25B 1.29(2)
N1 C27A 1.481(12)
N1 C28A 1.490(9)
N1 C27B 1.50(4)
N1 C25A 1.535(9)
N1 C28B 1.54(2)
N2 C29A 1.449(12)
N2 C30 1.476(7)
N2 C26A 1.494(8)
N2 C26B 1.54(3)
N2 C29B 1.58(4)
C25A C26A 1.478(13)
C25A H25A 0.9900
C25A H25B 0.9900
C26A H26A 0.9900
C26A H26B 0.9900
C27A H27A 0.9800
C27A H27B 0.9800
C27A H27C 0.9800
C28A H28A 0.9800
C28A H28B 0.9800
C28A H28C 0.9800
C29A H29A 0.9800
C29A H29B 0.9800
C29A H29C 0.9800
C25B C26B 1.58(4)
C25B H25C 0.9900
C25B H25D 0.9900
C26B H26C 0.9900
C26B H26D 0.9900
C27B H27D 0.9800
C27B H27E 0.9800
C27B H27F 0.9800
C28B H28D 0.9800
C28B H28E 0.9800
C28B H28F 0.9800
C29B H29D 0.9800
C29B H29E 0.9800
C29B H29F 0.9800
C30 H30A 0.9800
C30 H30B 0.9800
C30 H30C 0.9800

loop_
_geom_hbond_atom_site_label_D
_geom_hbond_atom_site_label_H
_geom_hbond_atom_site_label_A
_geom_hbond_distance_DH
_geom_hbond_distance_HA
_geom_hbond_distance_DA
_geom_hbond_angle_DHA
_geom_hbond_site_symmetry_A
C30 H30C O2 0.98 2.60 3.288(7) 127.7 2

loop_
_geom_torsion_atom_site_label_1
_geom_torsion_atom_site_label_2
_geom_torsion_atom_site_label_3
_geom_torsion_atom_site_label_4
_geom_torsion
Zn1 O1 C1 C6 -156.6(4)
Zn1 O1 C1 C2 23.8(7)
O1 C1 C2 C3 177.7(5)
C6 C1 C2 C3 -1.9(8)
C1 C2 C3 C4 0.6(8)
C2 C3 C4 C5 0.5(7)
C2 C3 C4 C7 -179.7(5)
C3 C4 C5 C6 -0.3(8)
C7 C4 C5 C6 179.9(5)
C4 C5 C6 C1 -1.0(8)
O1 C1 C6 C5 -177.5(5)
C2 C1 C6 C5 2.1(8)
C5 C4 C7 C12 25.6(8)
C3 C4 C7 C12 -154.2(5)
C5 C4 C7 C8 -153.9(5)
C3 C4 C7 C8 26.4(7)
C12 C7 C8 C9 1.2(8)
C4 C7 C8 C9 -179.4(5)
C7 C8 C9 C10 -1.1(9)
C8 C9 C10 C11 -0.3(10)
C9 C10 C11 C12 1.5(11)
C8 C7 C12 C11 0.1(9)
C4 C7 C12 C11 -179.4(6)
C10 C11 C12 C7 -1.4(11)
Zn1 O2 C13 C18 -9.0(6)
Zn1 O2 C13 C14 169.9(3)
O2 C13 C14 C15 -176.0(4)
C18 C13 C14 C15 3.0(6)
C13 C14 C15 C16 0.0(7)
C14 C15 C16 C17 -2.8(7)
C14 C15 C16 C19 174.3(5)
C15 C16 C17 C18 2.5(7)
C19 C16 C17 C18 -174.6(5)
C16 C17 C18 C13 0.6(7)
O2 C13 C18 C17 175.7(5)
C14 C13 C18 C17 -3.3(6)
C17 C16 C19 C20 -146.5(5)
C15 C16 C19 C20 36.6(7)
C17 C16 C19 C24 35.6(7)
C15 C16 C19 C24 -141.3(5)
C24 C19 C20 C21 2.7(7)
C16 C19 C20 C21 -175.3(5)
C19 C20 C21 C22 -0.6(8)
C20 C21 C22 C23 -0.9(8)
C21 C22 C23 C24 0.3(8)
C22 C23 C24 C19 1.9(9)
C20 C19 C24 C23 -3.4(8)
C16 C19 C24 C23 174.7(4)
C27A N1 C25A C26A -159.4(8)
C28A N1 C25A C26A 82.6(8)
Zn1 N1 C25A C26A -36.9(7)
N1 C25A C26A N2 55.8(9)
C29A N2 C26A C25A 82.2(9)
C30 N2 C26A C25A -158.9(7)
Zn1 N2 C26A C25A -41.7(8)
C27B N1 C25B C26B -67(3)
C28B N1 C25B C26B 163(2)
Zn1 N1 C25B C26B 53(2)
C30 N2 C26B C25B -88(2)
C29B N2 C26B C25B 152(2)
Zn1 N2 C26B C25B 42.0(19)
N1 C25B C26B N2 -71(3)
